data_7115371
loop_
_publ_author_name
'Friedrich Angersbach-Bludau'
'Christopher Schulz'
'Julia Schoffel'
'Peter Burger'

_publ_section_title
;
 Syntheses and electronic structures of mu-nitrido bridged pyridine,
 diimine iridium complexes
;
_journal_name_full Chem.Commun.
_journal_page_first 8735
_journal_paper_doi 10.1039/C4cc03624G
_journal_volume 50
_journal_year 2014
_chemical_formula_sum 'C54 H60.5 F3 Ir2 N7 O3.75 S'
_chemical_formula_weight 1341.05
_chemical_name_systematic
; 
 ? 
;
_space_group_IT_number 15
_symmetry_space_group_name_Hall '-C 2yc'
_symmetry_space_group_name_H-M 'C 1 2/c 1'
_atom_sites_solution_hydrogens geom
_atom_sites_solution_primary direct
_atom_sites_solution_secondary difmap
_audit_creation_method SHELXL-97
_cell_angle_alpha 90.00
_cell_angle_beta 122.4790(10)
_cell_angle_gamma 90.00
_cell_formula_units_Z 4
_cell_length_a 23.7205(6)
_cell_length_b 15.3311(4)
_cell_length_c 16.5083(4)
_cell_measurement_temperature 100(2)
_cell_volume 5064.4(2)
_computing_structure_refinement 'SHELXL-97 (Sheldrick, 1997)'
_computing_structure_solution 'SHELXS-97 (Sheldrick, 1990)'
_diffrn_ambient_temperature 100(2)
_diffrn_measured_fraction_theta_full 0.999
_diffrn_measured_fraction_theta_max 0.999
_diffrn_radiation_monochromator graphite
_diffrn_radiation_source 'fine-focus sealed tube'
_diffrn_radiation_type MoK\a
_diffrn_radiation_wavelength 0.71073
_diffrn_reflns_av_R_equivalents 0.0335
_diffrn_reflns_av_sigmaI/netI 0.0226
_diffrn_reflns_limit_h_max 35
_diffrn_reflns_limit_h_min -35
_diffrn_reflns_limit_k_max 23
_diffrn_reflns_limit_k_min -23
_diffrn_reflns_limit_l_max 24
_diffrn_reflns_limit_l_min -24
_diffrn_reflns_number 63622
_diffrn_reflns_theta_full 32.50
_diffrn_reflns_theta_max 32.50
_diffrn_reflns_theta_min 2.04
_exptl_absorpt_coefficient_mu 5.355
_exptl_absorpt_correction_T_max 0.7756
_exptl_absorpt_correction_T_min 0.2232
_exptl_crystal_density_diffrn 1.759
_exptl_crystal_density_method 'not measured'
_exptl_crystal_F_000 2642
_exptl_crystal_size_max 0.40
_exptl_crystal_size_mid 0.12
_exptl_crystal_size_min 0.05
_refine_diff_density_max 2.511
_refine_diff_density_min -0.771
_refine_diff_density_rms 0.125
_refine_ls_extinction_method none
_refine_ls_goodness_of_fit_ref 1.116
_refine_ls_hydrogen_treatment mixed
_refine_ls_matrix_type full
_refine_ls_number_parameters 375
_refine_ls_number_reflns 9158
_refine_ls_number_restraints 0
_refine_ls_restrained_S_all 1.116
_refine_ls_R_factor_all 0.0342
_refine_ls_R_factor_gt 0.0243
_refine_ls_shift/su_max 0.001
_refine_ls_shift/su_mean 0.000
_refine_ls_structure_factor_coef Fsqd
_refine_ls_weighting_details 'calc w=1/[\s^2^(Fo^2^)+(0.0272P)^2^+10.1193P] where P=(Fo^2^+2Fc^2^)/3'
_refine_ls_weighting_scheme calc
_refine_ls_wR_factor_gt 0.0569
_refine_ls_wR_factor_ref 0.0638
_reflns_number_gt 7646
_reflns_number_total 9158
_reflns_threshold_expression >2sigma(I)
_cod_data_source_file c4cc03624g2.cif
_cod_data_source_block fa173_2
_cod_original_formula_sum 'C54 H60.50 F3 Ir2 N7 O3.75 S'
_cod_database_code 7115371

loop_
_symmetry_equiv_pos_as_xyz
'x, y, z'
'-x, y, -z+1/2'
'x+1/2, y+1/2, z'
'-x+1/2, y+1/2, -z+1/2'
'-x, -y, -z'
'x, -y, z-1/2'
'-x+1/2, -y+1/2, -z'
'x+1/2, -y+1/2, z-1/2'

loop_
_atom_site_label
_atom_site_type_symbol
_atom_site_fract_x
_atom_site_fract_y
_atom_site_fract_z
_atom_site_U_iso_or_equiv
_atom_site_adp_type
_atom_site_occupancy
_atom_site_symmetry_multiplicity
_atom_site_calc_flag
_atom_site_refinement_flags
_atom_site_disorder_assembly
_atom_site_disorder_group
Ir1 Ir 0.084170(4) 0.324432(5) 0.777250(6) 0.02176(3) Uani 1 1 d . . .
N1 N 0.13479(10) 0.40507(13) 0.89609(16) 0.0271(4) Uani 1 1 d . . .
N2 N 0.16499(10) 0.35697(13) 0.77823(15) 0.0245(4) Uani 1 1 d . . .
N3 N 0.08157(10) 0.24239(13) 0.67944(15) 0.0268(4) Uani 1 1 d . . .
N4 N 0.0000 0.31135(18) 0.7500 0.0238(5) Uani 1 2 d S . .
C1 C 0.12492(12) 0.41726(17) 0.97418(19) 0.0293(5) Uani 1 1 d . . .
C2 C 0.08370(13) 0.48401(17) 0.9710(2) 0.0338(6) Uani 1 1 d . . .
C3 C 0.04158(16) 0.53644(19) 0.8807(3) 0.0423(7) Uani 1 1 d . . .
H3A H 0.0698 0.5591 0.8587 0.063 Uiso 1 1 calc R . .
H3B H 0.0209 0.5852 0.8938 0.063 Uiso 1 1 calc R . .
H3C H 0.0066 0.4991 0.8308 0.063 Uiso 1 1 calc R . .
C4 C 0.08303(14) 0.49959(19) 1.0538(2) 0.0389(7) Uani 1 1 d . . .
H4 H 0.0557 0.5450 1.0537 0.047 Uiso 1 1 calc R . .
C5 C 0.12108(15) 0.4506(2) 1.1357(2) 0.0431(7) Uani 1 1 d . . .
H5 H 0.1201 0.4628 1.1914 0.052 Uiso 1 1 calc R . .
C6 C 0.16069(14) 0.3836(2) 1.1371(2) 0.0398(7) Uani 1 1 d . . .
H6 H 0.1865 0.3497 1.1937 0.048 Uiso 1 1 calc R . .
C7 C 0.16310(13) 0.36542(19) 1.0565(2) 0.0340(6) Uani 1 1 d . . .
C8 C 0.20456(15) 0.2906(2) 1.0566(2) 0.0405(7) Uani 1 1 d . . .
H8A H 0.1785 0.2576 0.9967 0.061 Uiso 1 1 calc R . .
H8B H 0.2171 0.2522 1.1112 0.061 Uiso 1 1 calc R . .
H8C H 0.2450 0.3135 1.0619 0.061 Uiso 1 1 calc R . .
C9 C 0.18947(13) 0.44349(16) 0.9083(2) 0.0303(5) Uani 1 1 d . . .
C10 C 0.23249(15) 0.5036(2) 0.9902(2) 0.0425(7) Uani 1 1 d . . .
H10A H 0.2041 0.5420 1.0011 0.064 Uiso 1 1 calc R . .
H10B H 0.2600 0.5390 0.9748 0.064 Uiso 1 1 calc R . .
H10C H 0.2615 0.4694 1.0482 0.064 Uiso 1 1 calc R . .
C11 C 0.20690(12) 0.41970(15) 0.84027(19) 0.0274(5) Uani 1 1 d . . .
C12 C 0.25913(13) 0.45029(17) 0.8329(2) 0.0327(5) Uani 1 1 d . . .
H12 H 0.2882 0.4943 0.8754 0.039 Uiso 1 1 calc R . .
C13 C 0.26874(14) 0.41636(19) 0.7631(2) 0.0355(6) Uani 1 1 d . . .
H13 H 0.3038 0.4382 0.7570 0.043 Uiso 1 1 calc R . .
C14 C 0.22731(14) 0.3507(2) 0.7021(2) 0.0346(6) Uani 1 1 d . . .
H14 H 0.2344 0.3264 0.6553 0.042 Uiso 1 1 calc R . .
C15 C 0.17491(13) 0.32088(16) 0.7108(2) 0.0283(5) Uani 1 1 d . . .
C16 C 0.12875(13) 0.25112(18) 0.6598(2) 0.0309(5) Uani 1 1 d . . .
C17 C 0.13845(18) 0.1879(2) 0.5994(3) 0.0429(7) Uani 1 1 d . . .
H17A H 0.1510 0.1308 0.6311 0.064 Uiso 1 1 calc R . .
H17B H 0.1739 0.2090 0.5908 0.064 Uiso 1 1 calc R . .
H17C H 0.0967 0.1823 0.5365 0.064 Uiso 1 1 calc R . .
C18 C 0.03675(13) 0.16902(16) 0.6379(2) 0.0277(5) Uani 1 1 d . . .
C19 C -0.01761(15) 0.17647(18) 0.5433(2) 0.0350(6) Uani 1 1 d . . .
C20 C -0.02727(18) 0.2578(2) 0.4861(3) 0.0537(9) Uani 1 1 d . . .
H20A H 0.0095 0.2634 0.4755 0.080 Uiso 1 1 calc R . .
H20B H -0.0278 0.3088 0.5215 0.080 Uiso 1 1 calc R . .
H20C H -0.0698 0.2542 0.4240 0.080 Uiso 1 1 calc R . .
C21 C -0.06028(15) 0.1050(2) 0.5036(2) 0.0435(7) Uani 1 1 d . . .
H21 H -0.0981 0.1085 0.4398 0.052 Uiso 1 1 calc R . .
C22 C -0.04860(17) 0.0298(2) 0.5552(3) 0.0470(8) Uani 1 1 d . . .
H22 H -0.0787 -0.0179 0.5271 0.056 Uiso 1 1 calc R . .
C23 C 0.00696(17) 0.0227(2) 0.6483(2) 0.0430(7) Uani 1 1 d . . .
H23 H 0.0153 -0.0304 0.6826 0.052 Uiso 1 1 calc R . .
C24 C 0.05064(14) 0.09308(18) 0.6917(2) 0.0334(5) Uani 1 1 d . . .
C25 C 0.11146(17) 0.0859(2) 0.7914(2) 0.0413(7) Uani 1 1 d . . .
H25A H 0.1514 0.0996 0.7903 0.062 Uiso 1 1 calc R . .
H25B H 0.1149 0.0264 0.8153 0.062 Uiso 1 1 calc R . .
H25C H 0.1077 0.1271 0.8337 0.062 Uiso 1 1 calc R . .
S1 S 0.18235(8) 0.26823(10) 0.40887(11) 0.0385(3) Uani 0.50 1 d P A 1
O1 O 0.2233(4) 0.1926(4) 0.4520(5) 0.084(2) Uani 0.50 1 d P A 1
O2 O 0.2035(3) 0.3231(3) 0.3599(4) 0.0489(12) Uani 0.50 1 d P A 1
O3 O 0.1630(3) 0.3122(3) 0.4675(3) 0.0436(11) Uani 0.50 1 d P A 1
C30 C 0.1040(5) 0.2245(5) 0.3112(6) 0.0486(16) Uani 0.50 1 d P A 1
F1 F 0.0749(4) 0.1726(4) 0.3442(5) 0.084(2) Uani 0.50 1 d P A 1
F2 F 0.0619(3) 0.2862(4) 0.2584(4) 0.0657(12) Uani 0.50 1 d P A 1
F3 F 0.1118(3) 0.1750(3) 0.2515(4) 0.0616(14) Uani 0.50 1 d P A 1
O4 O -0.1360(7) 0.1453(9) 0.1872(10) 0.063(3) Uiso 0.25 1 d P B 2
C41 C -0.1144(11) 0.2186(14) 0.2482(16) 0.062(5) Uiso 0.25 1 d P B 2
H41A H -0.0658 0.2148 0.2963 0.075 Uiso 0.25 1 calc PR B 2
H41B H -0.1380 0.2216 0.2826 0.075 Uiso 0.25 1 calc PR B 2
C42 C -0.1292(9) 0.2948(12) 0.1888(13) 0.060(4) Uiso 0.25 1 d P B 2
H42A H -0.0982 0.3431 0.2258 0.072 Uiso 0.25 1 calc PR B 2
H42B H -0.1756 0.3147 0.1622 0.072 Uiso 0.25 1 calc PR B 2
C43 C -0.1198(7) 0.2645(9) 0.1106(10) 0.044(3) Uiso 0.25 1 d P B 2
H43A H -0.0737 0.2757 0.1271 0.053 Uiso 0.25 1 calc PR B 2
H43B H -0.1519 0.2933 0.0488 0.053 Uiso 0.25 1 calc PR B 2
C44 C -0.1338(9) 0.1671(10) 0.1066(12) 0.049(3) Uiso 0.25 1 d P B 2
H44A H -0.1770 0.1529 0.0472 0.059 Uiso 0.25 1 calc PR B 2
H44B H -0.0981 0.1336 0.1067 0.059 Uiso 0.25 1 calc PR B 2
O5 O 0.0000 0.1866(10) 0.2500 0.057(4) Uiso 0.25 2 d SP . 3
C51 C -0.0573(9) 0.2360(12) 0.2069(12) 0.051(3) Uiso 0.25 1 d P C 3
H51A H -0.0585 0.2735 0.1572 0.062 Uiso 0.25 1 calc PR C 3
H51B H -0.0566 0.2746 0.2556 0.062 Uiso 0.25 1 calc PR C 3
C52 C -0.1173(12) 0.1825(16) 0.1629(19) 0.071(5) Uiso 0.25 1 d P C 3
H52A H -0.1569 0.2203 0.1326 0.106 Uiso 0.25 1 calc PR C 3
H52B H -0.1171 0.1466 0.2122 0.106 Uiso 0.25 1 calc PR C 3
H52C H -0.1185 0.1446 0.1142 0.106 Uiso 0.25 1 calc PR C 3

loop_
_atom_site_aniso_label
_atom_site_aniso_U_11
_atom_site_aniso_U_22
_atom_site_aniso_U_33
_atom_site_aniso_U_23
_atom_site_aniso_U_13
_atom_site_aniso_U_12
Ir1 0.01560(4) 0.01848(4) 0.02539(5) -0.00043(3) 0.00717(4) 0.00069(3)
N1 0.0189(9) 0.0236(9) 0.0315(10) -0.0041(8) 0.0087(8) 0.0009(7)
N2 0.0187(9) 0.0202(9) 0.0282(10) 0.0014(7) 0.0083(8) 0.0010(7)
N3 0.0210(9) 0.0242(9) 0.0291(10) -0.0024(8) 0.0094(8) -0.0008(7)
N4 0.0200(13) 0.0219(12) 0.0247(13) 0.000 0.0088(11) 0.000
C1 0.0205(11) 0.0282(11) 0.0323(12) -0.0091(10) 0.0097(10) -0.0016(9)
C2 0.0232(12) 0.0271(12) 0.0475(16) -0.0092(11) 0.0165(12) -0.0018(9)
C3 0.0364(15) 0.0297(13) 0.060(2) 0.0025(13) 0.0251(15) 0.0081(11)
C4 0.0272(13) 0.0367(14) 0.0511(17) -0.0201(13) 0.0199(13) -0.0057(11)
C5 0.0300(14) 0.0569(19) 0.0392(16) -0.0247(14) 0.0165(13) -0.0111(13)
C6 0.0250(13) 0.0548(18) 0.0290(13) -0.0100(12) 0.0074(11) -0.0036(12)
C7 0.0216(11) 0.0407(15) 0.0299(13) -0.0075(11) 0.0073(10) 0.0029(10)
C8 0.0324(14) 0.0465(17) 0.0344(14) 0.0049(12) 0.0125(12) 0.0162(13)
C9 0.0212(11) 0.0237(11) 0.0351(13) -0.0014(9) 0.0080(10) -0.0001(9)
C10 0.0308(14) 0.0370(14) 0.0487(17) -0.0153(13) 0.0141(14) -0.0102(12)
C11 0.0184(10) 0.0210(10) 0.0329(12) 0.0019(9) 0.0073(10) -0.0006(8)
C12 0.0225(11) 0.0260(11) 0.0391(14) 0.0047(10) 0.0096(11) -0.0023(9)
C13 0.0246(12) 0.0365(14) 0.0425(15) 0.0085(12) 0.0161(12) -0.0005(10)
C14 0.0282(13) 0.0395(14) 0.0381(14) 0.0053(12) 0.0191(12) 0.0006(11)
C15 0.0234(11) 0.0291(12) 0.0299(12) 0.0015(9) 0.0127(10) 0.0007(9)
C16 0.0268(12) 0.0316(12) 0.0323(12) -0.0031(10) 0.0147(11) 0.0003(10)
C17 0.0385(16) 0.0473(17) 0.0481(18) -0.0136(14) 0.0268(15) -0.0031(13)
C18 0.0229(11) 0.0254(11) 0.0305(12) -0.0067(9) 0.0114(10) -0.0027(9)
C19 0.0255(13) 0.0345(14) 0.0329(14) -0.0048(10) 0.0076(11) 0.0026(10)
C20 0.0424(18) 0.0434(17) 0.0455(18) 0.0074(14) 0.0039(15) 0.0087(14)
C21 0.0285(14) 0.0492(18) 0.0387(15) -0.0151(13) 0.0087(12) -0.0064(12)
C22 0.0441(17) 0.0432(16) 0.0507(18) -0.0241(15) 0.0235(15) -0.0215(14)
C23 0.0518(18) 0.0297(13) 0.0476(17) -0.0082(12) 0.0269(15) -0.0119(13)
C24 0.0331(13) 0.0284(12) 0.0346(13) -0.0040(10) 0.0155(12) -0.0038(10)
C25 0.0425(17) 0.0327(14) 0.0366(15) 0.0027(11) 0.0131(13) -0.0028(12)
S1 0.0470(8) 0.0320(7) 0.0387(7) 0.0053(6) 0.0244(7) 0.0092(6)
O1 0.104(6) 0.062(4) 0.070(4) 0.020(3) 0.036(4) 0.048(4)
O2 0.055(3) 0.056(3) 0.048(3) -0.007(2) 0.037(3) -0.009(2)
O3 0.062(3) 0.038(2) 0.042(2) -0.0011(18) 0.035(2) -0.002(2)
C30 0.063(5) 0.040(4) 0.051(4) -0.006(3) 0.037(4) -0.003(3)
F1 0.116(5) 0.080(4) 0.090(4) -0.033(3) 0.077(4) -0.057(3)
F2 0.055(3) 0.072(3) 0.059(3) -0.010(3) 0.023(2) 0.003(3)
F3 0.085(4) 0.051(3) 0.057(3) -0.021(2) 0.044(3) -0.007(3)

loop_
_atom_type_symbol
_atom_type_description
_atom_type_scat_dispersion_real
_atom_type_scat_dispersion_imag
_atom_type_scat_source
C C 0.0033 0.0016 'International Tables Vol C Tables 4.2.6.8 and 6.1.1.4'
H H 0.0000 0.0000 'International Tables Vol C Tables 4.2.6.8 and 6.1.1.4'
N N 0.0061 0.0033 'International Tables Vol C Tables 4.2.6.8 and 6.1.1.4'
Ir Ir -1.4442 7.9887 'International Tables Vol C Tables 4.2.6.8 and 6.1.1.4'
F F 0.0171 0.0103 'International Tables Vol C Tables 4.2.6.8 and 6.1.1.4'
S S 0.1246 0.1234 'International Tables Vol C Tables 4.2.6.8 and 6.1.1.4'
O O 0.0106 0.0060 'International Tables Vol C Tables 4.2.6.8 and 6.1.1.4'

loop_
_geom_angle_atom_site_label_1
_geom_angle_atom_site_label_2
_geom_angle_atom_site_label_3
_geom_angle
_geom_angle_site_symmetry_1
_geom_angle_site_symmetry_3
N4 Ir1 N2 165.77(8) . .
N4 Ir1 N3 100.16(8) . .
N2 Ir1 N3 77.09(9) . .
N4 Ir1 N1 107.65(8) . .
N2 Ir1 N1 76.98(9) . .
N3 Ir1 N1 151.84(8) . .
C9 N1 C1 114.7(2) . .
C9 N1 Ir1 115.33(18) . .
C1 N1 Ir1 129.42(16) . .
C11 N2 C15 121.3(2) . .
C11 N2 Ir1 119.78(17) . .
C15 N2 Ir1 118.74(17) . .
C16 N3 C18 117.7(2) . .
C16 N3 Ir1 117.63(17) . .
C18 N3 Ir1 124.27(17) . .
Ir1 N4 Ir1 167.25(17) . 2_556
C2 C1 C7 121.7(3) . .
C2 C1 N1 120.5(3) . .
C7 C1 N1 117.5(2) . .
C1 C2 C4 117.7(3) . .
C1 C2 C3 120.5(3) . .
C4 C2 C3 121.8(3) . .
C2 C3 H3A 109.5 . .
C2 C3 H3B 109.5 . .
H3A C3 H3B 109.5 . .
C2 C3 H3C 109.5 . .
H3A C3 H3C 109.5 . .
H3B C3 H3C 109.5 . .
C5 C4 C2 121.4(3) . .
C5 C4 H4 119.3 . .
C2 C4 H4 119.3 . .
C4 C5 C6 120.2(3) . .
C4 C5 H5 119.9 . .
C6 C5 H5 119.9 . .
C5 C6 C7 120.6(3) . .
C5 C6 H6 119.7 . .
C7 C6 H6 119.7 . .
C6 C7 C1 118.4(3) . .
C6 C7 C8 120.8(3) . .
C1 C7 C8 120.8(3) . .
C7 C8 H8A 109.5 . .
C7 C8 H8B 109.5 . .
H8A C8 H8B 109.5 . .
C7 C8 H8C 109.5 . .
H8A C8 H8C 109.5 . .
H8B C8 H8C 109.5 . .
N1 C9 C11 115.7(2) . .
N1 C9 C10 123.0(3) . .
C11 C9 C10 121.3(2) . .
C9 C10 H10A 109.5 . .
C9 C10 H10B 109.5 . .
H10A C10 H10B 109.5 . .
C9 C10 H10C 109.5 . .
H10A C10 H10C 109.5 . .
H10B C10 H10C 109.5 . .
N2 C11 C12 119.7(3) . .
N2 C11 C9 111.4(2) . .
C12 C11 C9 128.8(2) . .
C11 C12 C13 119.8(3) . .
C11 C12 H12 120.1 . .
C13 C12 H12 120.1 . .
C14 C13 C12 120.3(3) . .
C14 C13 H13 119.9 . .
C12 C13 H13 119.9 . .
C13 C14 C15 118.9(3) . .
C13 C14 H14 120.5 . .
C15 C14 H14 120.5 . .
N2 C15 C14 119.9(2) . .
N2 C15 C16 111.5(2) . .
C14 C15 C16 128.5(3) . .
N3 C16 C15 114.2(2) . .
N3 C16 C17 123.3(3) . .
C15 C16 C17 122.1(3) . .
C16 C17 H17A 109.5 . .
C16 C17 H17B 109.5 . .
H17A C17 H17B 109.5 . .
C16 C17 H17C 109.5 . .
H17A C17 H17C 109.5 . .
H17B C17 H17C 109.5 . .
C24 C18 C19 122.8(2) . .
C24 C18 N3 119.1(2) . .
C19 C18 N3 118.0(2) . .
C21 C19 C18 117.5(3) . .
C21 C19 C20 122.0(3) . .
C18 C19 C20 120.5(3) . .
C19 C20 H20A 109.5 . .
C19 C20 H20B 109.5 . .
H20A C20 H20B 109.5 . .
C19 C20 H20C 109.5 . .
H20A C20 H20C 109.5 . .
H20B C20 H20C 109.5 . .
C22 C21 C19 121.1(3) . .
C22 C21 H21 119.4 . .
C19 C21 H21 119.4 . .
C21 C22 C23 120.5(3) . .
C21 C22 H22 119.8 . .
C23 C22 H22 119.8 . .
C22 C23 C24 120.5(3) . .
C22 C23 H23 119.7 . .
C24 C23 H23 119.7 . .
C18 C24 C23 117.5(3) . .
C18 C24 C25 121.3(2) . .
C23 C24 C25 121.2(3) . .
C24 C25 H25A 109.5 . .
C24 C25 H25B 109.5 . .
H25A C25 H25B 109.5 . .
C24 C25 H25C 109.5 . .
H25A C25 H25C 109.5 . .
H25B C25 H25C 109.5 . .
O2 S1 O1 114.0(4) . .
O2 S1 O3 116.0(3) . .
O1 S1 O3 114.9(4) . .
O2 S1 C30 102.6(4) . .
O1 S1 C30 103.9(4) . .
O3 S1 C30 103.1(3) . .
F2 C30 F3 106.2(7) . .
F2 C30 F1 108.9(8) . .
F3 C30 F1 105.6(6) . .
F2 C30 S1 112.1(5) . .
F3 C30 S1 112.6(6) . .
F1 C30 S1 111.2(6) . .
C44 O4 C41 107.7(14) . .
O4 C41 C42 107.3(17) . .
O4 C41 H41A 110.3 . .
C42 C41 H41A 110.3 . .
O4 C41 H41B 110.3 . .
C42 C41 H41B 110.3 . .
H41A C41 H41B 108.5 . .
C41 C42 C43 103.9(15) . .
C41 C42 H42A 111.0 . .
C43 C42 H42A 111.0 . .
C41 C42 H42B 111.0 . .
C43 C42 H42B 111.0 . .
H42A C42 H42B 109.0 . .
C42 C43 C44 102.3(12) . .
C42 C43 H43A 111.3 . .
C44 C43 H43A 111.3 . .
C42 C43 H43B 111.3 . .
C44 C43 H43B 111.3 . .
H43A C43 H43B 109.2 . .
O4 C44 C43 108.1(13) . .
O4 C44 H44A 110.1 . .
C43 C44 H44A 110.1 . .
O4 C44 H44B 110.1 . .
C43 C44 H44B 110.1 . .
H44A C44 H44B 108.4 . .
C51 O5 C51 113.1(18) 2 .
O5 C51 C52 112.2(16) . .
O5 C51 H51A 109.2 . .
C52 C51 H51A 109.2 . .
O5 C51 H51B 109.2 . .
C52 C51 H51B 109.2 . .
H51A C51 H51B 107.9 . .
C51 C52 H52A 109.5 . .
C51 C52 H52B 109.5 . .
H52A C52 H52B 109.5 . .
C51 C52 H52C 109.5 . .
H52A C52 H52C 109.5 . .
H52B C52 H52C 109.5 . .

loop_
_geom_bond_atom_site_label_1
_geom_bond_atom_site_label_2
_geom_bond_distance
_geom_bond_site_symmetry_2
Ir1 N4 1.8067(3) .
Ir1 N2 1.972(2) .
Ir1 N3 2.021(2) .
Ir1 N1 2.071(2) .
N1 C9 1.337(3) .
N1 C1 1.441(3) .
N2 C11 1.367(3) .
N2 C15 1.372(3) .
N3 C16 1.328(3) .
N3 C18 1.443(3) .
N4 Ir1 1.8067(3) 2_556
C1 C2 1.397(4) .
C1 C7 1.406(4) .
C2 C4 1.397(4) .
C2 C3 1.506(4) .
C3 H3A 0.9800 .
C3 H3B 0.9800 .
C3 H3C 0.9800 .
C4 C5 1.377(5) .
C4 H4 0.9500 .
C5 C6 1.383(4) .
C5 H5 0.9500 .
C6 C7 1.391(4) .
C6 H6 0.9500 .
C7 C8 1.510(4) .
C8 H8A 0.9800 .
C8 H8B 0.9800 .
C8 H8C 0.9800 .
C9 C11 1.437(4) .
C9 C10 1.495(4) .
C10 H10A 0.9800 .
C10 H10B 0.9800 .
C10 H10C 0.9800 .
C11 C12 1.390(4) .
C12 C13 1.390(4) .
C12 H12 0.9500 .
C13 C14 1.389(4) .
C13 H13 0.9500 .
C14 C15 1.402(4) .
C14 H14 0.9500 .
C15 C16 1.436(4) .
C16 C17 1.495(4) .
C17 H17A 0.9800 .
C17 H17B 0.9800 .
C17 H17C 0.9800 .
C18 C24 1.392(4) .
C18 C19 1.398(4) .
C19 C21 1.394(4) .
C19 C20 1.506(5) .
C20 H20A 0.9800 .
C20 H20B 0.9800 .
C20 H20C 0.9800 .
C21 C22 1.370(5) .
C21 H21 0.9500 .
C22 C23 1.391(5) .
C22 H22 0.9500 .
C23 C24 1.398(4) .
C23 H23 0.9500 .
C24 C25 1.501(4) .
C25 H25A 0.9800 .
C25 H25B 0.9800 .
C25 H25C 0.9800 .
S1 O2 1.431(5) .
S1 O1 1.432(6) .
S1 O3 1.442(5) .
S1 C30 1.813(9) .
C30 F2 1.310(11) .
C30 F3 1.334(8) .
C30 F1 1.344(9) .
O4 C44 1.40(2) .
O4 C41 1.41(2) .
C41 C42 1.44(3) .
C41 H41A 0.9900 .
C41 H41B 0.9900 .
C42 C43 1.50(2) .
C42 H42A 0.9900 .
C42 H42B 0.9900 .
C43 C44 1.523(19) .
C43 H43A 0.9900 .
C43 H43B 0.9900 .
C44 H44A 0.9900 .
C44 H44B 0.9900 .
O5 C51 1.375(19) 2
O5 C51 1.375(18) .
C51 C52 1.46(3) .
C51 H51A 0.9900 .
C51 H51B 0.9900 .
C52 H52A 0.9800 .
C52 H52B 0.9800 .
C52 H52C 0.9800 .

loop_
_geom_torsion_atom_site_label_1
_geom_torsion_atom_site_label_2
_geom_torsion_atom_site_label_3
_geom_torsion_atom_site_label_4
_geom_torsion
_geom_torsion_site_symmetry_1
_geom_torsion_site_symmetry_4
N4 Ir1 N1 C9 -159.97(18) . .
N2 Ir1 N1 C9 6.07(18) . .
N3 Ir1 N1 C9 29.5(3) . .
N4 Ir1 N1 C1 29.0(2) . .
N2 Ir1 N1 C1 -165.0(2) . .
N3 Ir1 N1 C1 -141.6(2) . .
N4 Ir1 N2 C11 102.2(4) . .
N3 Ir1 N2 C11 -177.45(19) . .
N1 Ir1 N2 C11 -8.54(18) . .
N4 Ir1 N2 C15 -72.5(4) . .
N3 Ir1 N2 C15 7.81(18) . .
N1 Ir1 N2 C15 176.72(19) . .
N4 Ir1 N3 C16 162.5(2) . .
N2 Ir1 N3 C16 -3.24(19) . .
N1 Ir1 N3 C16 -26.6(3) . .
N4 Ir1 N3 C18 -24.9(2) . .
N2 Ir1 N3 C18 169.4(2) . .
N1 Ir1 N3 C18 146.0(2) . .
N2 Ir1 N4 Ir1 -53.5(4) . 2_556
N3 Ir1 N4 Ir1 -131.00(6) . 2_556
N1 Ir1 N4 Ir1 53.50(7) . 2_556
C9 N1 C1 C2 95.4(3) . .
Ir1 N1 C1 C2 -93.5(3) . .
C9 N1 C1 C7 -78.6(3) . .
Ir1 N1 C1 C7 92.5(3) . .
C7 C1 C2 C4 1.9(4) . .
N1 C1 C2 C4 -171.9(2) . .
C7 C1 C2 C3 -177.9(3) . .
N1 C1 C2 C3 8.4(4) . .
C1 C2 C4 C5 -0.6(4) . .
C3 C2 C4 C5 179.2(3) . .
C2 C4 C5 C6 -0.6(5) . .
C4 C5 C6 C7 0.6(5) . .
C5 C6 C7 C1 0.7(4) . .
C5 C6 C7 C8 -178.1(3) . .
C2 C1 C7 C6 -1.9(4) . .
N1 C1 C7 C6 172.0(2) . .
C2 C1 C7 C8 176.8(3) . .
N1 C1 C7 C8 -9.3(4) . .
C1 N1 C9 C11 169.3(2) . .
Ir1 N1 C9 C11 -3.1(3) . .
C1 N1 C9 C10 -7.4(4) . .
Ir1 N1 C9 C10 -179.8(2) . .
C15 N2 C11 C12 2.6(4) . .
Ir1 N2 C11 C12 -172.04(18) . .
C15 N2 C11 C9 -176.1(2) . .
Ir1 N2 C11 C9 9.3(3) . .
N1 C9 C11 N2 -3.6(3) . .
C10 C9 C11 N2 173.2(2) . .
N1 C9 C11 C12 177.9(2) . .
C10 C9 C11 C12 -5.3(4) . .
N2 C11 C12 C13 -0.6(4) . .
C9 C11 C12 C13 177.8(3) . .
C11 C12 C13 C14 -1.4(4) . .
C12 C13 C14 C15 1.5(4) . .
C11 N2 C15 C14 -2.5(4) . .
Ir1 N2 C15 C14 172.2(2) . .
C11 N2 C15 C16 174.7(2) . .
Ir1 N2 C15 C16 -10.7(3) . .
C13 C14 C15 N2 0.4(4) . .
C13 C14 C15 C16 -176.2(3) . .
C18 N3 C16 C15 -174.6(2) . .
Ir1 N3 C16 C15 -1.5(3) . .
C18 N3 C16 C17 -1.6(4) . .
Ir1 N3 C16 C17 171.5(2) . .
N2 C15 C16 N3 7.5(3) . .
C14 C15 C16 N3 -175.6(3) . .
N2 C15 C16 C17 -165.6(3) . .
C14 C15 C16 C17 11.3(5) . .
C16 N3 C18 C24 95.3(3) . .
Ir1 N3 C18 C24 -77.3(3) . .
C16 N3 C18 C19 -82.1(3) . .
Ir1 N3 C18 C19 105.3(3) . .
C24 C18 C19 C21 2.2(4) . .
N3 C18 C19 C21 179.5(3) . .
C24 C18 C19 C20 -175.4(3) . .
N3 C18 C19 C20 1.9(4) . .
C18 C19 C21 C22 -1.1(5) . .
C20 C19 C21 C22 176.4(3) . .
C19 C21 C22 C23 -0.9(5) . .
C21 C22 C23 C24 1.9(5) . .
C19 C18 C24 C23 -1.2(4) . .
N3 C18 C24 C23 -178.5(3) . .
C19 C18 C24 C25 176.8(3) . .
N3 C18 C24 C25 -0.5(4) . .
C22 C23 C24 C18 -0.9(5) . .
C22 C23 C24 C25 -178.9(3) . .
O2 S1 C30 F2 -55.8(6) . .
O1 S1 C30 F2 -174.8(6) . .
O3 S1 C30 F2 65.1(6) . .
O2 S1 C30 F3 63.8(7) . .
O1 S1 C30 F3 -55.2(7) . .
O3 S1 C30 F3 -175.3(6) . .
O2 S1 C30 F1 -177.9(6) . .
O1 S1 C30 F1 63.1(7) . .
O3 S1 C30 F1 -57.0(7) . .
C44 O4 C41 C42 27(2) . .
O4 C41 C42 C43 -34(2) . .
C41 C42 C43 C44 26.7(18) . .
C41 O4 C44 C43 -8.9(18) . .
C42 C43 C44 O4 -11.4(17) . .
C51 O5 C51 C52 -179.2(19) 2 .
